data_1537456
loop_
_publ_author_name
'Iusenko, K.V.'
'Romanenko, G.V.'
'Gromilov, S.A.'
'Korenev, S.V.'
'Baidina, I.A.'
'Korol'kov, I.V.'

_publ_section_title
;
 Double complex salts (Rh (N H3)5 Cl)2 (M Cl6) Cl2 (M= Re, Os): synthesis
 and crystal structure
;
_journal_name_full 'Zhurnal Neorganicheskoi Khimii'
_journal_page_first 568
_journal_page_last 573
_journal_volume 49
_journal_year 2004
_chemical_formula_sum 'Cl10 H30 N10 Os Rh2'
_chemical_name_systematic '(Rh (N H3)5 Cl)2 (Os Cl6) Cl2'
_space_group_IT_number 12
_symmetry_space_group_name_Hall '-C 2y'
_symmetry_space_group_name_H-M 'C 1 2/m 1'
_cell_angle_alpha 90
_cell_angle_beta 99.881
_cell_angle_gamma 90
_cell_formula_units_Z 2
_cell_length_a 11.1946
_cell_length_b 7.9203
_cell_length_c 13.3954
_cell_volume 1170.080
_citation_journal_id_ASTM ZNOKAQ
_cod_data_source_file Iusenko_ZNOKAQ_2004_557.cif
_cod_data_source_block H30Cl10N10Os1Rh2
_cod_original_cell_volume 1170.08
_cod_original_formula_sum 'H30 Cl10 N10 Os1 Rh2'
_cod_database_code 1537456

loop_
_symmetry_equiv_pos_as_xyz
x,y,z
-x,y,-z
-x,-y,-z
x,-y,z
x+1/2,y+1/2,z
-x+1/2,y+1/2,-z
-x+1/2,-y+1/2,-z
x+1/2,-y+1/2,z

loop_
_atom_site_label
_atom_site_type_symbol
_atom_site_fract_x
_atom_site_fract_y
_atom_site_fract_z
_atom_site_occupancy
_atom_site_U_iso_or_equiv
_atom_site_attached_hydrogens
N3 N-3 -0.0027 0.5 0.2869 1 0.0 3
Cl2 Cl-1 -0.0093 0 0.3234 1 0.0 0
Rh1 Rh+3 -0.1719 0.5 0.1984 1 0.0 0
N2 N-3 -0.1158 -0.3154 0.1075 1 0.0 3
Cl3 Cl-1 0 -0.293 0.5 1 0.0 0
Os1 Os+4 0 0 0.5 1 0.0 0
N1 N-3 -0.2329 -0.318 0.2874 1 0.0 3
Cl1 Cl-1 0.2101 0 0.5228 1 0.0 0
Cl4 Cl-1 -0.3636 0.5 0.0969 1 0.0 0
Cl5 Cl-1 0.1765 0.5 0.1243 1 0.0 0
